data_4332835
loop_
_publ_author_name
'Noro, Shin-ichiro'
'Horike, Satoshi'
'Tanaka, Daisuke'
'Kitagawa, Susumu'
'Akutagawa, Tomoyuki'
'Nakamura, Takayoshi'

_publ_section_title
;
 Flexible and Shape-Selective Guest Binding at CuIIAxial Sites in
 1-Dimensional CuII&#x2212;1,2-Bis(4-pyridyl)ethane Coordination Polymers
;
_journal_issue 23
_journal_name_full 'Inorganic Chemistry'
_journal_page_first 9290
_journal_page_last 9300
_journal_paper_doi 10.1021/ic0609249
_journal_volume 45
_journal_year 2006
_chemical_absolute_configuration 'CHOOSE rm ad rmad syn or unk'
_chemical_formula_moiety 'C36 H56 Cu F12 N4 O7 P2 '
_chemical_formula_sum 'C36 H56 Cu F12 N4 O7 P2'
_chemical_formula_weight 1010.34
_space_group_IT_number 9
_symmetry_cell_setting monoclinic
_symmetry_Int_Tables_number 9
_symmetry_space_group_name_Hall 'C -2yc'
_symmetry_space_group_name_H-M 'C 1 c 1'
_cell_angle_alpha 90.0000
_cell_angle_beta 107.974(3)
_cell_angle_gamma 90.0000
_cell_formula_units_Z 4
_cell_length_a 28.5558(15)
_cell_length_b 9.5987(7)
_cell_length_c 16.9060(9)
_cell_measurement_reflns_used 18496
_cell_measurement_temperature 103.1
_cell_measurement_theta_max 27.5
_cell_measurement_theta_min 2.3
_cell_volume 4407.8(5)
_computing_cell_refinement PROCESS-AUTO
_computing_data_collection PROCESS-AUTO
_computing_data_reduction CrystalStructure
_computing_publication_material 'CrystalStructure 3.7.0'
_computing_structure_refinement CRYSTALS
_computing_structure_solution SHELXS97
_diffrn_detector_area_resol_mean 10.00
_diffrn_measured_fraction_theta_full 0.918
_diffrn_measured_fraction_theta_max 0.918
_diffrn_measurement_device_type 'Rigaku RAXIS-CS'
_diffrn_measurement_method \w
_diffrn_radiation_type 'Mo K\a'
_diffrn_radiation_wavelength 0.71069
_diffrn_reflns_limit_h_max 36
_diffrn_reflns_limit_h_min 0
_diffrn_reflns_limit_k_max 12
_diffrn_reflns_limit_k_min 0
_diffrn_reflns_limit_l_max 20
_diffrn_reflns_limit_l_min -20
_diffrn_reflns_number 4652
_diffrn_reflns_theta_full 27.48
_diffrn_reflns_theta_max 27.48
_exptl_absorpt_coefficient_mu 0.669
_exptl_absorpt_correction_T_max 0.792
_exptl_absorpt_correction_T_min 0.792
_exptl_absorpt_correction_type multi-scan
_exptl_absorpt_process_details
;
    Higashi, T. (1995). Program for Absorption Correction.
    Rigaku Corporation, Tokyo, Japan.
;
_exptl_crystal_colour 'sky blue'
_exptl_crystal_density_diffrn 1.522
_exptl_crystal_density_method 'not measured'
_exptl_crystal_description prism
_exptl_crystal_F_000 2092.00
_exptl_crystal_size_max 0.57
_exptl_crystal_size_mid 0.40
_exptl_crystal_size_min 0.35
_refine_diff_density_max 1.40
_refine_diff_density_min -3.06
_refine_ls_extinction_method none
_refine_ls_goodness_of_fit_ref 0.932
_refine_ls_hydrogen_treatment refall
_refine_ls_number_parameters 596
_refine_ls_number_reflns 4327
_refine_ls_R_factor_gt 0.1137
_refine_ls_shift/su_max 0.0526
_refine_ls_structure_factor_coef Fsqd
_refine_ls_weighting_details
;
    Chebychev polynomial with 3 parameters (Carruthers & Watkin, 1979)
    205.8060    279.1850    74.3158
;
_refine_ls_weighting_scheme calc
_refine_ls_wR_factor_ref 0.2281
_reflns_number_gt 4318
_reflns_number_total 4652
_reflns_threshold_expression F^2^>2.0\s(F^2^)
_cod_data_source_file ic0609249sup4.cif
_cod_data_source_block '_{[Cu(bpetha)2(H2O)2](PF6)'
_cod_original_formula_sum 'C36 H56 Cu F12 N4 O7 P2 '
_cod_database_code 4332835

loop_
_symmetry_equiv_pos_site_id
_symmetry_equiv_pos_as_xyz
1 +X,+Y,+Z
2 +X,-Y,1/2+Z
3 1/2+X,1/2+Y,+Z
4 1/2+X,1/2-Y,1/2+Z

loop_
_atom_site_label
_atom_site_type_symbol
_atom_site_fract_x
_atom_site_fract_y
_atom_site_fract_z
_atom_site_U_iso_or_equiv
_atom_site_adp_type
_atom_site_occupancy
_atom_site_symmetry_multiplicity
_atom_site_calc_flag
_atom_site_refinement_flags
Cu(1) Cu 0.12694(11) 0.44416(8) 0.27263(12) 0.0250(2) Uani 1.00 1 d .
P(1) P 0.37235(12) 0.9272(2) 0.1539(2) 0.0360(6) Uani 1.00 1 d .
P(2) P 0.11134(13) 0.9307(2) 0.4978(2) 0.0378(6) Uani 1.00 1 d .
F(1) F 0.3693(4) 0.8055(9) 0.0869(6) 0.070(2) Uani 1.00 1 d .
F(2) F 0.3766(3) 1.0484(9) 0.2205(5) 0.061(2) Uani 1.00 1 d .
F(3) F 0.3152(2) 0.9530(9) 0.1071(6) 0.068(2) Uani 1.00 1 d .
F(4) F 0.4293(2) 0.8943(10) 0.1966(6) 0.066(2) Uani 1.00 1 d .
F(5) F 0.3569(3) 0.8182(9) 0.2161(6) 0.069(2) Uani 1.00 1 d .
F(6) F 0.3854(2) 1.0351(9) 0.0933(4) 0.0490(18) Uani 1.00 1 d .
F(7) F 0.1687(7) 0.888(2) 0.5298(14) 0.071(5) Uani 0.50 1 d P
F(8) F 0.1507(6) 0.8010(17) 0.5199(9) 0.055(4) Uani 0.50 1 d P
F(9) F 0.0999(7) 0.7609(16) 0.5010(14) 0.076(5) Uani 0.50 1 d P
F(10) F 0.0865(8) 0.8454(15) 0.4157(10) 0.064(4) Uani 0.50 1 d P
F(11) F 0.1083(9) 0.918(2) 0.4063(8) 0.069(5) Uani 0.50 1 d P
F(12) F 0.1108(12) 0.935(3) 0.5934(13) 0.098(9) Uani 0.50 1 d P
F(13) F 0.0752(5) 1.0574(10) 0.4709(8) 0.037(3) Uani 0.50 1 d P
F(14) F 0.1412(7) 1.015(2) 0.5819(9) 0.065(4) Uani 0.50 1 d P
F(15) F 0.0812(5) 0.869(2) 0.5494(10) 0.060(4) Uani 0.50 1 d P
F(16) F 0.1138(5) 1.0928(10) 0.4949(8) 0.041(3) Uani 0.50 1 d P
F(17) F 0.1470(5) 1.0102(14) 0.4481(8) 0.047(3) Uani 0.50 1 d P
F(18) F 0.0485(5) 0.9489(18) 0.4712(12) 0.059(4) Uani 0.50 1 d P
O(1) O 0.1331(3) 0.4393(7) 0.1229(5) 0.0379(19) Uani 1.00 1 d .
O(2) O 0.1163(2) 0.4534(5) 0.4039(4) 0.0208(13) Uani 1.00 1 d .
O(3) O 0.0218(3) 0.4480(10) 0.4115(6) 0.050(2) Uani 1.00 1 d .
O(4) O 0.2697(6) 0.4763(19) 0.1263(10) 0.094(4) Uiso 1.00 1 d .
O(5) O 0.4305(2) 0.3599(6) 0.4446(4) 0.0326 Uiso 1.00 1 d .
O(6) O 0.1746(7) 0.648(2) 0.0549(12) 0.111(5) Uiso 1.00 1 d .
O(7) O 0.2245(6) 0.864(2) 0.1123(11) 0.107(5) Uani 1.00 1 d .
N(1) N 0.1797(2) 0.2907(8) 0.3059(4) 0.0275(16) Uani 1.00 1 d .
N(2) N 0.1811(2) 0.5885(10) 0.3042(5) 0.0314(19) Uani 1.00 1 d .
N(3) N 0.0760(2) 0.5988(5) 0.2289(4) 0.0180(14) Uani 1.00 1 d .
N(4) N 0.0737(2) 0.2968(7) 0.2376(4) 0.0246(15) Uani 1.00 1 d .
C(1) C 0.2146(3) 0.2920(13) 0.3800(6) 0.044(2) Uani 1.00 1 d .
C(2) C 0.2526(4) 0.2047(13) 0.4001(11) 0.072(3) Uani 1.00 1 d .
C(3) C 0.2562(3) 0.1054(12) 0.3400(13) 0.077(4) Uani 1.00 1 d .
C(4) C 0.2204(4) 0.0945(10) 0.2707(11) 0.056(3) Uani 1.00 1 d .
C(5) C 0.1815(3) 0.1904(8) 0.2529(5) 0.0287(18) Uani 1.00 1 d .
C(6) C 0.3024(6) 0.0100(16) 0.3395(11) 0.028(2) Uiso 0.50 1 d P
C(7) C 0.2950(8) 0.003(2) 0.4023(15) 0.044(4) Uiso 0.50 1 d P
C(8) C 0.1802(3) 0.6918(9) 0.3600(5) 0.0332(19) Uani 1.00 1 d .
C(9) C 0.2169(3) 0.7923(9) 0.3864(6) 0.0311(19) Uani 1.00 1 d .
C(10) C 0.2572(2) 0.7825(10) 0.3564(8) 0.043(2) Uani 1.00 1 d .
C(11) C 0.2579(2) 0.6780(10) 0.2985(6) 0.038(2) Uani 1.00 1 d .
C(12) C 0.2186(3) 0.5850(10) 0.2742(6) 0.036(2) Uani 1.00 1 d .
C(13) C 0.3030(6) 0.8847(17) 0.3936(10) 0.065(3) Uiso 1.00 1 d .
C(14) C 0.0835(3) 0.7015(9) 0.1807(5) 0.0307(18) Uani 1.00 1 d .
C(15) C 0.0481(3) 0.7956(8) 0.1407(5) 0.0305(18) Uani 1.00 1 d .
C(16) C 0.0028(3) 0.7894(7) 0.1503(5) 0.0243(16) Uani 1.00 1 d .
C(17) C -0.0060(2) 0.6866(6) 0.2023(5) 0.0240(16) Uani 1.00 1 d .
C(18) C 0.0319(3) 0.5909(7) 0.2397(5) 0.0269(17) Uani 1.00 1 d .
C(19) C -0.0393(3) 0.8910(7) 0.1083(6) 0.0327(18) Uani 1.00 1 d .
C(20) C 0.0396(3) 0.3038(7) 0.1605(5) 0.0277(18) Uani 1.00 1 d .
C(21) C 0.0021(3) 0.2084(8) 0.1366(5) 0.0331(19) Uani 1.00 1 d .
C(22) C -0.0031(2) 0.1046(6) 0.1893(5) 0.0195(15) Uani 1.00 1 d .
C(23) C 0.0335(3) 0.0924(9) 0.2668(5) 0.0301(19) Uani 1.00 1 d .
C(24) C 0.0701(3) 0.1935(8) 0.2874(5) 0.0305(17) Uani 1.00 1 d .
C(25) C -0.0447(2) 0.0061(7) 0.1638(6) 0.0282(18) Uani 1.00 1 d .
C(26) C -0.0015(5) 0.5670(15) 0.4348(9) 0.055(3) Uani 1.00 1 d .
C(27) C -0.0392(7) 0.5118(18) 0.4801(10) 0.071(4) Uani 1.00 1 d .
C(28) C -0.0544(3) 0.3766(8) 0.4271(6) 0.036(2) Uani 1.00 1 d .
C(29) C -0.0095(4) 0.3286(11) 0.4045(8) 0.047(2) Uani 1.00 1 d .
C(30) C 0.3082(7) 0.5504(19) 0.1048(14) 0.076(4) Uiso 1.00 1 d .
C(31) C 0.3170(16) 0.453(4) 0.052(2) 0.163(16) Uiso 1.00 1 d .
C(32) C 0.3198(11) 0.324(3) 0.085(2) 0.116(8) Uiso 1.00 1 d .
C(33) C 0.2715(10) 0.311(3) 0.1109(19) 0.111(8) Uiso 1.00 1 d .
C(34) C 0.3832(3) 0.3197(9) 0.4029(5) 0.0326 Uiso 1.00 1 d .
C(35) C 0.3566(3) 0.3947(9) 0.3390(6) 0.0326 Uiso 1.00 1 d .
C(36) C 0.3953(3) 0.5450(8) 0.3507(6) 0.0326 Uiso 1.00 1 d .
C(37) C 0.4395(3) 0.4430(8) 0.3839(6) 0.0326 Uiso 1.00 1 d .
H(1) H 0.2121 0.3590 0.4199 0.048 Uiso 1.00 1 c R
H(2) H 0.2766 0.2086 0.4535 0.076 Uiso 1.00 1 c R
H(3) H 0.2203 0.0224 0.2322 0.073 Uiso 1.00 1 c R
H(4) H 0.1558 0.1844 0.2015 0.034 Uiso 1.00 1 c R
H(5) H 0.2984 -0.0198 0.2842 0.033 Uiso 1.00 1 c R
H(6) H 0.3326 0.0593 0.3602 0.033 Uiso 1.00 1 c R
H(7) H 0.1532 0.6949 0.3814 0.038 Uiso 1.00 1 c R
H(8) H 0.2142 0.8650 0.4229 0.039 Uiso 1.00 1 c R
H(9) H 0.2845 0.6719 0.2762 0.042 Uiso 1.00 1 c R
H(10) H 0.2190 0.5155 0.2344 0.041 Uiso 1.00 1 c R
H(11) H 0.3036 0.9165 0.4471 0.078 Uiso 1.00 1 c R
H(12) H 0.3322 0.8333 0.3981 0.078 Uiso 1.00 1 c R
H(13) H 0.1152 0.7102 0.1741 0.035 Uiso 1.00 1 c R
H(14) H 0.0549 0.8649 0.1057 0.037 Uiso 1.00 1 c R
H(15) H -0.0369 0.6810 0.2123 0.029 Uiso 1.00 1 c R
H(16) H 0.0258 0.5191 0.2739 0.030 Uiso 1.00 1 c R
H(17) H -0.0316 0.9328 0.0628 0.033 Uiso 1.00 1 c R
H(18) H -0.0693 0.8407 0.0883 0.033 Uiso 1.00 1 c R
H(19) H 0.0422 0.3747 0.1228 0.031 Uiso 1.00 1 c R
H(20) H -0.0209 0.2147 0.0825 0.037 Uiso 1.00 1 c R
H(21) H 0.0329 0.0178 0.3034 0.033 Uiso 1.00 1 c R
H(22) H 0.0942 0.1875 0.3406 0.032 Uiso 1.00 1 c R
H(23) H -0.0480 -0.0360 0.2127 0.031 Uiso 1.00 1 c R
H(24) H -0.0739 0.0564 0.1365 0.031 Uiso 1.00 1 c R
H(25) H 0.0226 0.6254 0.4710 0.073 Uiso 1.00 1 c R
H(26) H -0.0192 0.6181 0.3868 0.073 Uiso 1.00 1 c R
H(27) H -0.0230 0.4913 0.5370 0.094 Uiso 1.00 1 c R
H(28) H -0.0656 0.5744 0.4759 0.094 Uiso 1.00 1 c R
H(29) H -0.0644 0.3068 0.4584 0.042 Uiso 1.00 1 c R
H(30) H -0.0809 0.3971 0.3785 0.042 Uiso 1.00 1 c R
H(31) H -0.0191 0.2941 0.3491 0.060 Uiso 1.00 1 c R
H(32) H 0.0074 0.2575 0.4415 0.060 Uiso 1.00 1 c R
H(33) H 0.2971 0.6363 0.0776 0.091 Uiso 1.00 1 c R
H(34) H 0.3362 0.5664 0.1518 0.091 Uiso 1.00 1 c R
H(35) H 0.2909 0.4556 0.0006 0.195 Uiso 1.00 1 c R
H(36) H 0.3472 0.4734 0.0417 0.195 Uiso 1.00 1 c R
H(37) H 0.3196 0.2555 0.0441 0.139 Uiso 1.00 1 c R
H(38) H 0.3486 0.3131 0.1312 0.139 Uiso 1.00 1 c R
H(39) H 0.2759 0.2573 0.1600 0.133 Uiso 1.00 1 c R
H(40) H 0.2436 0.2772 0.0683 0.133 Uiso 1.00 1 c R
H(41) H 0.3848 0.2275 0.3835 0.039 Uiso 1.00 1 c R
H(42) H 0.3660 0.3193 0.4428 0.039 Uiso 1.00 1 c R
H(43) H 0.3528 0.3484 0.2877 0.039 Uiso 1.00 1 c R
H(44) H 0.3251 0.4167 0.3435 0.039 Uiso 1.00 1 c R
H(45) H 0.3938 0.5914 0.3003 0.039 Uiso 1.00 1 c R
H(46) H 0.3915 0.6111 0.3901 0.039 Uiso 1.00 1 c R
H(47) H 0.4688 0.4951 0.4069 0.039 Uiso 1.00 1 c R
H(48) H 0.4426 0.3871 0.3395 0.039 Uiso 1.00 1 c R

loop_
_atom_site_aniso_label
_atom_site_aniso_U_11
_atom_site_aniso_U_22
_atom_site_aniso_U_33
_atom_site_aniso_U_12
_atom_site_aniso_U_13
_atom_site_aniso_U_23
Cu(1) 0.0202(4) 0.0245(4) 0.0275(5) -0.0007(3) 0.0032(3) -0.0074(3)
P(1) 0.0260(11) 0.0483(12) 0.0351(13) -0.0013(9) 0.0114(9) -0.0045(9)
P(2) 0.0527(16) 0.0341(11) 0.0269(12) 0.0186(10) 0.0125(11) 0.0073(8)
F(1) 0.080(5) 0.067(4) 0.064(4) -0.008(4) 0.023(4) -0.018(4)
F(2) 0.061(5) 0.078(5) 0.043(4) 0.013(3) 0.013(3) -0.020(3)
F(3) 0.034(3) 0.079(5) 0.081(6) -0.021(3) 0.005(3) 0.023(4)
F(4) 0.036(3) 0.072(5) 0.083(5) 0.020(3) 0.006(3) 0.013(4)
F(5) 0.079(5) 0.065(4) 0.070(5) -0.023(4) 0.032(4) 0.017(4)
F(6) 0.033(3) 0.071(4) 0.044(3) 0.000(2) 0.014(2) 0.016(3)
F(7) 0.063(10) 0.069(12) 0.077(12) 0.032(10) 0.017(9) 0.012(10)
F(8) 0.082(11) 0.050(7) 0.037(6) 0.043(8) 0.026(7) 0.033(6)
F(9) 0.067(10) 0.037(6) 0.098(13) 0.003(6) -0.013(9) 0.018(8)
F(10) 0.096(13) 0.027(5) 0.045(8) 0.019(7) -0.015(8) 0.005(5)
F(11) 0.117(16) 0.070(10) 0.015(6) 0.056(11) 0.014(8) 0.001(6)
F(12) 0.13(2) 0.14(2) 0.039(10) 0.066(19) 0.040(13) 0.045(12)
F(13) 0.046(7) 0.027(5) 0.034(6) 0.022(4) 0.008(5) 0.004(3)
F(14) 0.072(10) 0.077(10) 0.024(6) 0.007(9) -0.019(7) -0.009(6)
F(15) 0.056(7) 0.098(12) 0.038(7) -0.015(8) 0.032(6) 0.021(8)
F(16) 0.071(9) 0.006(3) 0.047(7) -0.004(4) 0.021(6) 0.004(3)
F(17) 0.056(7) 0.048(6) 0.041(6) 0.004(6) 0.019(5) 0.030(5)
F(18) 0.021(5) 0.086(11) 0.070(10) -0.000(5) 0.016(6) -0.008(7)
O(1) 0.042(4) 0.047(4) 0.028(3) -0.001(2) 0.016(3) -0.001(2)
O(2) 0.020(2) 0.030(2) 0.018(2) -0.0058(18) 0.015(2) -0.0114(18)
O(3) 0.037(4) 0.078(6) 0.043(4) 0.002(3) 0.023(3) 0.018(3)
O(7) 0.101(11) 0.117(12) 0.110(11) -0.029(10) 0.040(9) 0.009(10)
N(1) 0.021(3) 0.036(3) 0.022(3) 0.001(2) 0.002(2) -0.002(2)
N(2) 0.019(3) 0.051(4) 0.030(4) -0.009(3) 0.016(3) -0.010(3)
N(3) 0.025(3) 0.011(2) 0.020(3) -0.007(2) 0.010(2) -0.004(2)
N(4) 0.019(2) 0.027(3) 0.022(3) 0.002(2) -0.001(2) -0.004(2)
C(1) 0.022(3) 0.068(6) 0.030(4) -0.014(4) -0.009(3) 0.013(4)
C(2) 0.024(4) 0.048(6) 0.118(12) -0.014(4) -0.018(6) 0.042(7)
C(3) 0.017(4) 0.034(5) 0.151(16) -0.012(3) -0.016(6) 0.038(7)
C(4) 0.034(5) 0.023(4) 0.127(12) -0.017(3) 0.047(6) -0.012(5)
C(5) 0.027(3) 0.023(3) 0.036(4) 0.001(2) 0.010(3) 0.001(3)
C(8) 0.039(4) 0.030(3) 0.027(3) -0.015(3) 0.004(3) -0.003(3)
C(9) 0.024(3) 0.039(4) 0.035(4) -0.004(3) 0.015(3) -0.006(3)
C(10) 0.011(3) 0.033(4) 0.080(7) 0.005(2) 0.006(3) 0.012(4)
C(11) 0.013(3) 0.046(4) 0.047(5) -0.003(3) -0.001(3) 0.008(4)
C(12) 0.032(4) 0.032(3) 0.039(5) -0.002(3) 0.004(3) 0.004(3)
C(14) 0.022(3) 0.031(3) 0.034(4) -0.007(2) 0.002(3) 0.001(3)
C(15) 0.040(4) 0.030(3) 0.022(3) -0.006(3) 0.011(3) 0.002(2)
C(16) 0.027(3) 0.024(3) 0.022(3) -0.006(2) 0.007(2) -0.005(2)
C(17) 0.027(3) 0.012(2) 0.033(3) -0.004(2) 0.010(3) 0.000(2)
C(18) 0.032(3) 0.013(2) 0.031(4) -0.001(2) 0.003(3) -0.000(2)
C(19) 0.027(3) 0.014(2) 0.041(4) -0.006(2) -0.013(3) 0.003(2)
C(20) 0.036(4) 0.017(2) 0.026(3) 0.007(2) 0.002(3) 0.003(2)
C(21) 0.034(4) 0.026(3) 0.032(4) 0.001(3) 0.000(3) -0.012(3)
C(22) 0.018(2) 0.010(2) 0.031(3) -0.001(2) 0.007(2) -0.009(2)
C(23) 0.034(4) 0.024(3) 0.026(4) -0.004(3) -0.001(3) 0.003(2)
C(24) 0.024(3) 0.026(3) 0.030(3) -0.002(3) -0.008(3) -0.008(3)
C(25) 0.017(2) 0.017(3) 0.043(4) -0.000(2) -0.000(2) 0.005(2)
C(26) 0.061(7) 0.082(9) 0.039(6) -0.030(6) 0.039(6) -0.021(5)
C(27) 0.105(12) 0.071(8) 0.058(8) -0.027(9) 0.056(8) -0.006(7)
C(28) 0.048(4) 0.026(3) 0.032(4) -0.000(3) 0.010(3) -0.003(3)
C(29) 0.047(5) 0.043(4) 0.060(7) 0.001(4) 0.028(5) 0.011(4)

loop_
_atom_type_symbol
_atom_type_description
_atom_type_scat_dispersion_real
_atom_type_scat_dispersion_imag
_atom_type_scat_source
C C 0.003 0.002
;
International Tables for Crystallography
(1992, Vol. C, Tables 4.2.6.8 and 6.1.1.4)
;
H H 0.000 0.000
;
International Tables for Crystallography
(1992, Vol. C, Table 6.1.1.4)
;
P P 0.102 0.094
;
International Tables for Crystallography
(1992, Vol. C, Tables 4.2.6.8 and 6.1.1.4)
;
F F 0.017 0.010
;
International Tables for Crystallography
(1992, Vol. C, Tables 4.2.6.8 and 6.1.1.4)
;
O O 0.011 0.006
;
International Tables for Crystallography
(1992, Vol. C, Tables 4.2.6.8 and 6.1.1.4)
;
N N 0.006 0.003
;
International Tables for Crystallography
(1992, Vol. C, Tables 4.2.6.8 and 6.1.1.4)
;
Cu Cu 0.320 1.265
;
International Tables for Crystallography
(1992, Vol. C, Tables 4.2.6.8 and 6.1.1.4)
;

loop_
_geom_angle_atom_site_label_1
_geom_angle_atom_site_label_2
_geom_angle_atom_site_label_3
_geom_angle
_geom_angle_site_symmetry_1
_geom_angle_site_symmetry_3
O(1) Cu(1) O(2) 176.4(2) . .
O(1) Cu(1) N(1) 89.4(3) . .
O(1) Cu(1) N(2) 89.6(3) . .
O(1) Cu(1) N(3) 85.1(2) . .
O(1) Cu(1) N(4) 88.4(2) . .
O(2) Cu(1) N(1) 93.8(2) . .
O(2) Cu(1) N(2) 92.1(3) . .
O(2) Cu(1) N(3) 91.7(2) . .
O(2) Cu(1) N(4) 89.9(2) . .
N(1) Cu(1) N(2) 89.0(3) . .
N(1) Cu(1) N(3) 174.5(3) . .
N(1) Cu(1) N(4) 90.0(2) . .
N(2) Cu(1) N(3) 90.0(3) . .
N(2) Cu(1) N(4) 177.8(3) . .
N(3) Cu(1) N(4) 90.9(2) . .
F(1) P(1) F(2) 178.7(6) . .
F(1) P(1) F(3) 86.4(5) . .
F(1) P(1) F(4) 90.0(5) . .
F(1) P(1) F(5) 91.2(5) . .
F(1) P(1) F(6) 89.5(5) . .
F(2) P(1) F(3) 94.6(5) . .
F(2) P(1) F(4) 88.9(5) . .
F(2) P(1) F(5) 89.4(5) . .
F(2) P(1) F(6) 89.9(4) . .
F(3) P(1) F(4) 176.5(5) . .
F(3) P(1) F(5) 88.9(5) . .
F(3) P(1) F(6) 89.2(4) . .
F(4) P(1) F(5) 91.3(5) . .
F(4) P(1) F(6) 90.6(4) . .
F(5) P(1) F(6) 177.9(5) . .
F(7) P(2) F(8) 34.7(10) . .
F(7) P(2) F(9) 86.0(10) . .
F(7) P(2) F(10) 107.3(11) . .
F(7) P(2) F(11) 93.0(12) . .
F(7) P(2) F(12) 89.6(15) . .
F(7) P(2) F(13) 143.5(9) . .
F(7) P(2) F(14) 68.2(11) . .
F(7) P(2) F(15) 114.0(10) . .
F(7) P(2) F(16) 102.3(10) . .
F(7) P(2) F(17) 64.8(10) . .
F(7) P(2) F(18) 170.0(10) . .
F(8) P(2) F(9) 51.5(9) . .
F(8) P(2) F(10) 84.0(8) . .
F(8) P(2) F(11) 89.4(10) . .
F(8) P(2) F(12) 90.4(13) . .
F(8) P(2) F(13) 175.6(9) . .
F(8) P(2) F(14) 92.4(8) . .
F(8) P(2) F(15) 92.6(9) . .
F(8) P(2) F(16) 136.9(8) . .
F(8) P(2) F(17) 88.9(8) . .
F(8) P(2) F(18) 136.3(8) . .
F(9) P(2) F(10) 58.8(9) . .
F(9) P(2) F(11) 90.1(12) . .
F(9) P(2) F(12) 86.0(14) . .
F(9) P(2) F(13) 130.5(8) . .
F(9) P(2) F(14) 120.9(10) . .
F(9) P(2) F(15) 56.8(11) . .
F(9) P(2) F(16) 171.3(9) . .
F(9) P(2) F(17) 127.7(10) . .
F(9) P(2) F(18) 84.8(9) . .
F(10) P(2) F(11) 36.7(11) . .
F(10) P(2) F(12) 138.5(14) . .
F(10) P(2) F(13) 94.0(7) . .
F(10) P(2) F(14) 175.4(11) . .
F(10) P(2) F(15) 97.1(10) . .
F(10) P(2) F(16) 120.2(7) . .
F(10) P(2) F(17) 88.4(9) . .
F(10) P(2) F(18) 70.9(10) . .
F(11) P(2) F(12) 175.2(13) . .
F(11) P(2) F(13) 86.7(10) . .
F(11) P(2) F(14) 140.7(11) . .
F(11) P(2) F(15) 133.2(11) . .
F(11) P(2) F(16) 92.2(10) . .
F(11) P(2) F(17) 52.2(10) . .
F(11) P(2) F(18) 90.9(11) . .
F(12) P(2) F(13) 93.6(12) . .
F(12) P(2) F(14) 44.1(13) . .
F(12) P(2) F(15) 42.0(13) . .
F(12) P(2) F(16) 91.3(12) . .
F(12) P(2) F(17) 132.7(12) . .
F(12) P(2) F(18) 85.9(14) . .
F(13) P(2) F(14) 89.3(8) . .
F(13) P(2) F(15) 91.6(9) . .
F(13) P(2) F(16) 41.3(7) . .
F(13) P(2) F(17) 87.1(7) . .
F(13) P(2) F(18) 46.0(7) . .
F(14) P(2) F(15) 86.0(9) . .
F(14) P(2) F(16) 61.0(8) . .
F(14) P(2) F(17) 88.6(8) . .
F(14) P(2) F(18) 113.6(10) . .
F(15) P(2) F(16) 116.4(10) . .
F(15) P(2) F(17) 174.4(8) . .
F(15) P(2) F(18) 57.2(9) . .
F(16) P(2) F(17) 59.6(7) . .
F(16) P(2) F(18) 86.8(8) . .
F(17) P(2) F(18) 124.4(8) . .
P(2) F(7) F(8) 74.4(16) . .
P(2) F(8) F(7) 70.9(16) . .
P(2) F(8) F(9) 65.2(9) . .
F(7) F(8) F(9) 136(2) . .
P(2) F(9) F(8) 63.4(9) . .
P(2) F(9) F(10) 57.9(8) . .
P(2) F(9) F(15) 56.8(9) . .
F(8) F(9) F(10) 90.6(15) . .
F(8) F(9) F(15) 101.3(13) . .
F(10) F(9) F(15) 96.5(13) . .
P(2) F(10) F(9) 63.3(8) . .
P(2) F(10) F(11) 68.8(12) . .
F(9) F(10) F(11) 121.4(17) . .
P(2) F(11) F(10) 74.5(15) . .
P(2) F(11) F(17) 69.8(9) . .
F(10) F(11) F(17) 142.9(17) . .
P(2) F(12) F(14) 68.4(16) . .
P(2) F(12) F(15) 64.3(15) . .
F(14) F(12) F(15) 132(2) . .
P(2) F(13) F(16) 68.8(8) . .
P(2) F(13) F(18) 73.2(8) . .
F(16) F(13) F(18) 140.3(12) . .
P(2) F(14) F(12) 67.5(13) . .
P(2) F(14) F(16) 57.3(5) . .
F(12) F(14) F(16) 105.5(16) . .
P(2) F(15) F(9) 66.4(11) . .
P(2) F(15) F(12) 73.7(19) . .
P(2) F(15) F(18) 67.8(10) . .
F(9) F(15) F(12) 115(2) . .
F(9) F(15) F(18) 95.6(14) . .
F(12) F(15) F(18) 115(2) . .
P(2) F(16) F(13) 69.8(7) . .
P(2) F(16) F(14) 61.7(8) . .
P(2) F(16) F(17) 64.2(7) . .
F(13) F(16) F(14) 109.9(13) . .
F(13) F(16) F(17) 109.8(11) . .
F(14) F(16) F(17) 91.6(10) . .
P(2) F(17) F(11) 58.0(9) . .
P(2) F(17) F(16) 56.2(7) . .
F(11) F(17) F(16) 93.8(13) . .
P(2) F(18) F(13) 60.8(8) . .
P(2) F(18) F(15) 55.0(8) . .
F(13) F(18) F(15) 101.4(12) . .
C(26) O(3) C(29) 109.1(10) . .
C(30) O(4) C(33) 112.4(19) . .
C(34) O(5) C(37) 99.1(6) . .
Cu(1) N(1) C(1) 121.4(7) . .
Cu(1) N(1) C(5) 120.8(5) . .
C(1) N(1) C(5) 117.7(8) . .
Cu(1) N(2) C(8) 120.1(7) . .
Cu(1) N(2) C(12) 121.8(7) . .
C(8) N(2) C(12) 118.1(8) . .
Cu(1) N(3) C(14) 121.5(6) . .
Cu(1) N(3) C(18) 120.4(5) . .
C(14) N(3) C(18) 117.6(6) . .
Cu(1) N(4) C(20) 119.6(5) . .
Cu(1) N(4) C(24) 122.3(5) . .
C(20) N(4) C(24) 118.1(7) . .
N(1) C(1) C(2) 123.2(12) . .
C(1) C(2) C(3) 118.3(12) . .
C(2) C(3) C(4) 119.3(11) . .
C(2) C(3) C(6) 128.7(11) . .
C(2) C(3) C(7) 97.4(15) . .
C(4) C(3) C(6) 111.6(15) . .
C(4) C(3) C(7) 137.1(13) . .
C(6) C(3) C(7) 41.8(12) . .
C(3) C(4) C(5) 119.4(13) . .
N(1) C(5) C(4) 121.6(9) . .
C(3) C(6) C(7) 69.0(16) . .
C(3) C(6) C(13) 107.8(15) . 54501
C(7) C(6) C(13) 50.4(15) . 54501
C(3) C(7) C(6) 69.2(15) . .
C(3) C(7) C(13) 129.0(19) . 54501
C(6) C(7) C(13) 81(2) . 54501
N(2) C(8) C(9) 123.3(10) . .
C(8) C(9) C(10) 117.3(9) . .
C(9) C(10) C(11) 119.4(8) . .
C(9) C(10) C(13) 118.8(11) . .
C(11) C(10) C(13) 121.7(11) . .
C(10) C(11) C(12) 118.7(10) . .
N(2) C(12) C(11) 123.0(10) . .
C(6) C(13) C(7) 48.7(16) 56501 56501
C(6) C(13) C(10) 113.3(11) 56501 .
C(7) C(13) C(10) 118.2(16) 56501 .
N(3) C(14) C(15) 123.5(9) . .
C(14) C(15) C(16) 120.0(8) . .
C(15) C(16) C(17) 118.1(7) . .
C(15) C(16) C(19) 123.8(7) . .
C(17) C(16) C(19) 118.1(8) . .
C(16) C(17) C(18) 118.7(8) . .
N(3) C(18) C(17) 121.9(7) . .
C(16) C(19) C(25) 113.5(7) . 56501
N(4) C(20) C(21) 120.6(7) . .
C(20) C(21) C(22) 121.7(7) . .
C(21) C(22) C(23) 117.7(7) . .
C(21) C(22) C(25) 120.9(7) . .
C(23) C(22) C(25) 121.3(7) . .
C(22) C(23) C(24) 117.5(8) . .
N(4) C(24) C(23) 124.2(7) . .
C(19) C(25) C(22) 115.4(8) 54501 .
O(3) C(26) C(27) 107.9(12) . .
C(26) C(27) C(28) 96.4(13) . .
C(27) C(28) C(29) 106.7(11) . .
O(3) C(29) C(28) 106.8(9) . .
O(4) C(30) C(31) 98(2) . .
C(30) C(31) C(32) 111(4) . .
C(31) C(32) C(33) 104(3) . .
O(4) C(33) C(32) 92(2) . .
O(5) C(34) C(35) 119.4(8) . .
C(34) C(35) C(36) 99.8(6) . .
C(35) C(36) C(37) 86.3(6) . .
O(5) C(37) C(36) 108.4(9) . .
N(1) C(1) H(1) 118.2 . .
C(2) C(1) H(1) 118.7 . .
C(1) C(2) H(2) 120.6 . .
C(3) C(2) H(2) 121.1 . .
C(3) C(4) H(3) 120.8 . .
C(5) C(4) H(3) 119.8 . .
N(1) C(5) H(4) 118.8 . .
C(4) C(5) H(4) 119.5 . .
C(3) C(6) H(5) 109.0 . .
C(3) C(6) H(6) 111.5 . .
C(7) C(6) H(5) 153.2 . .
C(7) C(6) H(6) 95.4 . .
C(13) C(6) H(5) 109.4 54501 .
C(13) C(6) H(6) 109.5 54501 .
H(5) C(6) H(6) 109.5 . .
C(3) C(7) H(11) 151.0 . 54501
C(6) C(7) H(11) 128.1 . 54501
C(13) C(7) H(11) 49.2 54501 54501
N(2) C(8) H(7) 118.3 . .
C(9) C(8) H(7) 118.4 . .
C(8) C(9) H(8) 121.0 . .
C(10) C(9) H(8) 121.7 . .
C(10) C(11) H(9) 120.3 . .
C(12) C(11) H(9) 120.9 . .
N(2) C(12) H(10) 118.7 . .
C(11) C(12) H(10) 118.3 . .
C(6) C(13) H(11) 108.4 56501 .
C(6) C(13) H(12) 108.0 56501 .
C(7) C(13) H(11) 61.1 56501 .
C(7) C(13) H(12) 133.7 56501 .
C(10) C(13) H(11) 109.9 . .
C(10) C(13) H(12) 107.6 . .
H(11) C(13) H(12) 109.5 . .
N(3) C(14) H(13) 118.3 . .
C(15) C(14) H(13) 118.1 . .
C(14) C(15) H(14) 120.4 . .
C(16) C(15) H(14) 119.6 . .
C(16) C(17) H(15) 120.7 . .
C(18) C(17) H(15) 120.6 . .
N(3) C(18) H(16) 119.1 . .
C(17) C(18) H(16) 119.0 . .
C(16) C(19) H(17) 107.4 . .
C(16) C(19) H(18) 109.4 . .
C(25) C(19) H(17) 107.0 56501 .
C(25) C(19) H(18) 110.0 56501 .
H(17) C(19) H(18) 109.5 . .
N(4) C(20) H(19) 119.7 . .
C(21) C(20) H(19) 119.7 . .
C(20) C(21) H(20) 119.1 . .
C(22) C(21) H(20) 119.3 . .
C(22) C(23) H(21) 120.8 . .
C(24) C(23) H(21) 121.7 . .
N(4) C(24) H(22) 118.2 . .
C(23) C(24) H(22) 117.6 . .
C(19) C(25) H(23) 106.9 54501 .
C(19) C(25) H(24) 108.5 54501 .
C(22) C(25) H(23) 107.7 . .
C(22) C(25) H(24) 108.8 . .
H(23) C(25) H(24) 109.5 . .
O(3) C(26) H(25) 109.9 . .
O(3) C(26) H(26) 110.2 . .
C(27) C(26) H(25) 110.5 . .
C(27) C(26) H(26) 108.9 . .
H(25) C(26) H(26) 109.5 . .
C(26) C(27) H(27) 111.5 . .
C(26) C(27) H(28) 113.2 . .
C(28) C(27) H(27) 111.8 . .
C(28) C(27) H(28) 114.1 . .
H(27) C(27) H(28) 109.5 . .
C(27) C(28) H(29) 110.2 . .
C(27) C(28) H(30) 109.4 . .
C(29) C(28) H(29) 110.3 . .
C(29) C(28) H(30) 110.8 . .
H(29) C(28) H(30) 109.5 . .
O(3) C(29) H(31) 110.0 . .
O(3) C(29) H(32) 110.1 . .
C(28) C(29) H(31) 110.0 . .
C(28) C(29) H(32) 110.4 . .
H(31) C(29) H(32) 109.5 . .
O(4) C(30) H(33) 112.5 . .
O(4) C(30) H(34) 112.3 . .
C(31) C(30) H(33) 112.1 . .
C(31) C(30) H(34) 112.3 . .
H(33) C(30) H(34) 109.5 . .
C(30) C(31) H(35) 108.8 . .
C(30) C(31) H(36) 109.4 . .
C(32) C(31) H(35) 109.6 . .
C(32) C(31) H(36) 109.0 . .
H(35) C(31) H(36) 109.5 . .
C(31) C(32) H(37) 110.1 . .
C(31) C(32) H(38) 111.6 . .
C(33) C(32) H(37) 109.8 . .
C(33) C(32) H(38) 111.7 . .
H(37) C(32) H(38) 109.5 . .
O(4) C(33) H(39) 113.3 . .
O(4) C(33) H(40) 113.4 . .
C(32) C(33) H(39) 113.2 . .
C(32) C(33) H(40) 114.4 . .
H(39) C(33) H(40) 109.5 . .
O(5) C(34) H(41) 107.2 . .
O(5) C(34) H(42) 106.2 . .
C(35) C(34) H(41) 107.5 . .
C(35) C(34) H(42) 106.9 . .
H(41) C(34) H(42) 109.5 . .
C(34) C(35) H(43) 111.5 . .
C(34) C(35) H(44) 111.9 . .
C(36) C(35) H(43) 111.8 . .
C(36) C(35) H(44) 112.2 . .
H(43) C(35) H(44) 109.5 . .
C(35) C(36) H(45) 115.0 . .
C(35) C(36) H(46) 114.6 . .
C(37) C(36) H(45) 115.2 . .
C(37) C(36) H(46) 114.8 . .
H(45) C(36) H(46) 109.5 . .
O(5) C(37) H(47) 110.0 . .
O(5) C(37) H(48) 110.2 . .
C(36) C(37) H(47) 109.3 . .
C(36) C(37) H(48) 109.5 . .
H(47) C(37) H(48) 109.5 . .
C(7) H(11) C(13) 69.6 56501 .

loop_
_geom_bond_atom_site_label_1
_geom_bond_atom_site_label_2
_geom_bond_distance
_geom_bond_site_symmetry_2
Cu(1) O(1) 2.591(9) .
Cu(1) O(2) 2.333(7) .
Cu(1) N(1) 2.057(7) .
Cu(1) N(2) 2.022(8) .
Cu(1) N(3) 2.051(6) .
Cu(1) N(4) 2.026(7) .
P(1) F(1) 1.611(10) .
P(1) F(2) 1.597(9) .
P(1) F(3) 1.598(8) .
P(1) F(4) 1.593(8) .
P(1) F(5) 1.638(11) .
P(1) F(6) 1.581(9) .
P(2) F(7) 1.61(2) .
P(2) F(8) 1.641(17) .
P(2) F(9) 1.666(15) .
P(2) F(10) 1.579(15) .
P(2) F(11) 1.528(15) .
P(2) F(12) 1.62(2) .
P(2) F(13) 1.569(11) .
P(2) F(14) 1.631(16) .
P(2) F(15) 1.52(2) .
P(2) F(16) 1.559(9) .
P(2) F(17) 1.690(17) .
P(2) F(18) 1.720(14) .
F(7) F(8) 0.97(2) .
F(8) F(9) 1.44(2) .
F(9) F(10) 1.59(2) .
F(9) F(15) 1.52(2) .
F(10) F(11) 0.98(3) .
F(11) F(17) 1.42(2) .
F(12) F(14) 1.22(4) .
F(12) F(15) 1.13(3) .
F(13) F(16) 1.104(19) .
F(13) F(18) 1.29(2) .
F(14) F(16) 1.619(19) .
F(15) F(18) 1.56(2) .
F(16) F(17) 1.62(2) .
O(3) C(26) 1.437(19) .
O(3) C(29) 1.436(15) .
O(4) C(30) 1.44(3) .
O(4) C(33) 1.61(3) .
O(5) C(34) 1.374(10) .
O(5) C(37) 1.384(13) .
N(1) C(1) 1.340(11) .
N(1) C(5) 1.327(12) .
N(2) C(8) 1.375(13) .
N(2) C(12) 1.319(15) .
N(3) C(14) 1.338(11) .
N(3) C(18) 1.327(12) .
N(4) C(20) 1.367(9) .
N(4) C(24) 1.326(11) .
C(1) C(2) 1.329(16) .
C(2) C(3) 1.42(2) .
C(3) C(4) 1.30(2) .
C(3) C(6) 1.61(2) .
C(3) C(7) 1.61(2) .
C(4) C(5) 1.403(13) .
C(6) C(7) 1.15(3) .
C(6) C(13) 1.51(2) 54501
C(7) C(13) 1.18(2) 54501
C(8) C(9) 1.392(12) .
C(9) C(10) 1.397(15) .
C(10) C(11) 1.406(16) .
C(10) C(13) 1.601(18) .
C(11) C(12) 1.393(13) .
C(14) C(15) 1.369(12) .
C(15) C(16) 1.352(14) .
C(16) C(17) 1.395(11) .
C(16) C(19) 1.540(10) .
C(17) C(18) 1.412(10) .
C(19) C(25) 1.488(12) 56501
C(20) C(21) 1.372(12) .
C(21) C(22) 1.375(12) .
C(22) C(23) 1.406(11) .
C(22) C(25) 1.475(9) .
C(23) C(24) 1.390(12) .
C(26) C(27) 1.59(2) .
C(27) C(28) 1.561(19) .
C(28) C(29) 1.520(18) .
C(30) C(31) 1.38(5) .
C(31) C(32) 1.35(5) .
C(32) C(33) 1.58(5) .
C(34) C(35) 1.325(12) .
C(35) C(36) 1.791(13) .
C(36) C(37) 1.558(13) .
C(1) H(1) 0.950 .
C(2) H(2) 0.950 .
C(4) H(3) 0.950 .
C(5) H(4) 0.950 .
C(6) H(5) 0.950 .
C(6) H(6) 0.950 .
C(7) H(11) 1.099 54501
C(8) H(7) 0.950 .
C(9) H(8) 0.950 .
C(11) H(9) 0.950 .
C(12) H(10) 0.950 .
C(13) H(11) 0.950 .
C(13) H(12) 0.950 .
C(14) H(13) 0.950 .
C(15) H(14) 0.950 .
C(17) H(15) 0.950 .
C(18) H(16) 0.950 .
C(19) H(17) 0.950 .
C(19) H(18) 0.950 .
C(20) H(19) 0.950 .
C(21) H(20) 0.950 .
C(23) H(21) 0.950 .
C(24) H(22) 0.950 .
C(25) H(23) 0.950 .
C(25) H(24) 0.950 .
C(26) H(25) 0.950 .
C(26) H(26) 0.950 .
C(27) H(27) 0.950 .
C(27) H(28) 0.950 .
C(28) H(29) 0.950 .
C(28) H(30) 0.950 .
C(29) H(31) 0.950 .
C(29) H(32) 0.950 .
C(30) H(33) 0.950 .
C(30) H(34) 0.950 .
C(31) H(35) 0.950 .
C(31) H(36) 0.950 .
C(32) H(37) 0.950 .
C(32) H(38) 0.950 .
C(33) H(39) 0.950 .
C(33) H(40) 0.950 .
C(34) H(41) 0.950 .
C(34) H(42) 0.950 .
C(35) H(43) 0.950 .
C(35) H(44) 0.950 .
C(36) H(45) 0.950 .
C(36) H(46) 0.950 .
C(37) H(47) 0.950 .
C(37) H(48) 0.950 .

loop_
_geom_contact_atom_site_label_1
_geom_contact_atom_site_label_2
_geom_contact_distance
_geom_contact_site_symmetry_2
F(14) O(7) 2.55(2) 57502
O(6) O(7) 2.53(2) .
O(7) F(14) 2.55(2) 57402
O(7) O(6) 2.53(2) .
F(1) H(33) 2.592 .
F(7) H(8) 2.540 .
F(7) H(40) 2.582 56502
F(8) H(7) 2.573 .
F(9) H(25) 2.477 .
F(10) H(7) 2.592 .
F(11) H(7) 2.593 .
F(11) H(21) 2.505 56501
F(12) H(4) 2.202 56502
F(12) H(14) 2.549 57502
F(17) H(8) 2.513 .
F(18) H(47) 2.242 45503
O(3) H(16) 2.460 .
O(5) H(20) 2.423 55504
O(7) H(3) 2.564 56501
H(2) H(33) 2.491 56502
H(3) O(7) 2.564 54501
H(4) F(12) 2.202 56402
H(6) H(41) 2.149 .
H(7) F(8) 2.573 .
H(7) F(10) 2.592 .
H(7) F(11) 2.593 .
H(8) F(7) 2.540 .
H(8) F(17) 2.513 .
H(11) H(37) 2.272 56502
H(14) F(12) 2.549 57402
H(16) O(3) 2.460 .
H(19) H(25) 2.453 56402
H(19) H(27) 2.357 56402
H(20) O(5) 2.423 45404
H(21) F(11) 2.505 54501
H(23) H(48) 2.359 44503
H(24) H(36) 2.459 44503
H(25) F(9) 2.477 .
H(25) H(19) 2.453 56502
H(27) H(19) 2.357 56502
H(28) H(41) 2.290 45503
H(29) H(46) 2.355 44503
H(33) F(1) 2.592 .
H(33) H(2) 2.491 56402
H(34) H(45) 2.553 .
H(36) H(24) 2.459 55503
H(37) H(11) 2.272 56402
H(40) F(7) 2.582 56402
H(41) H(6) 2.149 .
H(41) H(28) 2.290 54503
H(45) H(34) 2.553 .
H(46) H(29) 2.355 55503
H(47) F(18) 2.242 54503
H(48) H(23) 2.359 55503
